data_7154543
loop_
_publ_author_name
'Obulesu, Owk'
'Nanubolu, Jagadeesh Babu'
'Suresh, Surisetti'

_publ_section_title
;
 Tandem copper (Cu) catalysed N-arylation-vinylogous nitroaldol
 condensation of 3,5-disubstituted 4-nitropyrazoles.
;
_journal_issue 30
_journal_name_full 'Organic &amp; biomolecular chemistry'
_journal_page_first 8232
_journal_page_last 8240
_journal_paper_doi 10.1039/c5ob01011j
_journal_volume 13
_journal_year 2015
_chemical_formula_moiety 'C12 H9 N3 O2'
_chemical_formula_sum 'C12 H9 N3 O2'
_chemical_formula_weight 227.22
_chemical_name_systematic
; 
 2-methyl-3-nitropyrazolo[1,5-a]quinoline 
;
_space_group_IT_number 61
_symmetry_cell_setting orthorhombic
_symmetry_space_group_name_Hall '-P 2ac 2ab'
_symmetry_space_group_name_H-M 'P b c a'
_atom_sites_solution_hydrogens geom
_atom_sites_solution_primary direct
_atom_sites_solution_secondary difmap
_audit_creation_method SHELXL-97
_audit_update_record
;
2015-03-04 deposited with the CCDC.
2015-06-19 downloaded from the CCDC.
;
_cell_angle_alpha 90.00
_cell_angle_beta 90.00
_cell_angle_gamma 90.00
_cell_formula_units_Z 8
_cell_length_a 7.4947(11)
_cell_length_b 13.0618(18)
_cell_length_c 21.098(3)
_cell_measurement_reflns_used 3157
_cell_measurement_temperature 293(2)
_cell_measurement_theta_max 25.12
_cell_measurement_theta_min 3.12
_cell_volume 2065.4(5)
_computing_cell_refinement 'Bruker SMART'
_computing_data_collection 'Bruker SMART'
_computing_data_reduction 'Bruker SAINT'
_computing_molecular_graphics 'Bruker SHELXTL'
_computing_publication_material 'Bruker SHELXTL'
_computing_structure_refinement 'Bruker SHELXTL'
_computing_structure_solution 'Bruker SHELXTL'
_diffrn_ambient_temperature 293(2)
_diffrn_measured_fraction_theta_full 0.998
_diffrn_measured_fraction_theta_max 0.998
_diffrn_measurement_device_type 'CCD area detector'
_diffrn_measurement_method 'phi and omega scans'
_diffrn_radiation_monochromator graphite
_diffrn_radiation_source 'fine-focus sealed tube'
_diffrn_radiation_type MoK\a
_diffrn_radiation_wavelength 0.71073
_diffrn_reflns_av_R_equivalents 0.0403
_diffrn_reflns_av_sigmaI/netI 0.0187
_diffrn_reflns_limit_h_max 8
_diffrn_reflns_limit_h_min -8
_diffrn_reflns_limit_k_max 15
_diffrn_reflns_limit_k_min -15
_diffrn_reflns_limit_l_max 25
_diffrn_reflns_limit_l_min -25
_diffrn_reflns_number 18250
_diffrn_reflns_theta_full 24.97
_diffrn_reflns_theta_max 24.97
_diffrn_reflns_theta_min 1.93
_exptl_absorpt_coefficient_mu 0.104
_exptl_absorpt_correction_T_max 0.9938
_exptl_absorpt_correction_T_min 0.9520
_exptl_absorpt_correction_type multi-scan
_exptl_absorpt_process_details 'Bruker AXS SADABS program'
_exptl_crystal_colour 'Pale Yellow'
_exptl_crystal_density_diffrn 1.461
_exptl_crystal_density_method 'not measured'
_exptl_crystal_description Needle
_exptl_crystal_F_000 944
_exptl_crystal_recrystallization_method 'Re-crystallisation from solvent: Methanol'
_exptl_crystal_size_max 0.48
_exptl_crystal_size_mid 0.15
_exptl_crystal_size_min 0.06
_refine_diff_density_max 0.215
_refine_diff_density_min -0.206
_refine_diff_density_rms 0.045
_refine_ls_extinction_method none
_refine_ls_goodness_of_fit_ref 1.399
_refine_ls_hydrogen_treatment constr
_refine_ls_matrix_type full
_refine_ls_number_parameters 155
_refine_ls_number_reflns 1809
_refine_ls_number_restraints 0
_refine_ls_restrained_S_all 1.399
_refine_ls_R_factor_all 0.0876
_refine_ls_R_factor_gt 0.0840
_refine_ls_shift/su_max 0.000
_refine_ls_shift/su_mean 0.000
_refine_ls_structure_factor_coef Fsqd
_refine_ls_weighting_details 'calc w=1/[\s^2^(Fo^2^)+(0.0339P)^2^+2.2998P] where P=(Fo^2^+2Fc^2^)/3'
_refine_ls_weighting_scheme calc
_refine_ls_wR_factor_gt 0.1622
_refine_ls_wR_factor_ref 0.1637
_reflns_number_gt 1709
_reflns_number_total 1809
_reflns_threshold_expression >2sigma(I)
_cod_data_source_file c5ob01011j2.cif
_cod_data_source_block av39m
_cod_depositor_comments
;
The following automatic conversions were performed:

'_symmetry_cell_setting' value 'Orthorhombic' changed to
'orthorhombic' according to
/usr/data/users/saulius/crontab/automatic-downloads/rss-feeds/RSC/lib/dictionaries/cif_core.dic
dictionary named 'cif_core.dic' version 2.4.2 from 2011-04-26.

Automatic conversion script
Id: cif_fix_values 3271 2015-04-21 07:52:19Z andrius 

 Adding full bibliography for 7154543--7154544.cif.
;
_cod_database_code 7154543

loop_
_symmetry_equiv_pos_as_xyz
'x, y, z'
'-x+1/2, -y, z+1/2'
'x+1/2, -y+1/2, -z'
'-x, y+1/2, -z+1/2'
'-x, -y, -z'
'x-1/2, y, -z-1/2'
'-x-1/2, y-1/2, z'
'x, -y-1/2, z-1/2'

loop_
_atom_site_label
_atom_site_type_symbol
_atom_site_fract_x
_atom_site_fract_y
_atom_site_fract_z
_atom_site_U_iso_or_equiv
_atom_site_adp_type
_atom_site_occupancy
_atom_site_symmetry_multiplicity
_atom_site_calc_flag
_atom_site_refinement_flags
C1 C 0.1239(4) 0.0723(2) 0.38892(15) 0.0382(8) Uani 1 1 d .
C2 C 0.0488(4) 0.1705(2) 0.38655(15) 0.0385(8) Uani 1 1 d .
C3 C -0.0058(6) 0.2399(3) 0.43932(17) 0.0599(11) Uani 1 1 d .
H3A H -0.0666 0.2984 0.4222 0.090 Uiso 1 1 calc R
H3B H 0.0982 0.2620 0.4621 0.090 Uiso 1 1 calc R
H3C H -0.0841 0.2038 0.4676 0.090 Uiso 1 1 calc R
C4 C 0.1478(4) 0.0401(2) 0.32659(15) 0.0362(7) Uani 1 1 d .
C5 C 0.2172(4) -0.0479(2) 0.29532(17) 0.0425(8) Uani 1 1 d .
H5 H 0.2613 -0.1029 0.3186 0.051 Uiso 1 1 calc R
C6 C 0.2180(5) -0.0501(3) 0.23142(17) 0.0458(9) Uani 1 1 d .
H6 H 0.2628 -0.1076 0.2108 0.055 Uiso 1 1 calc R
C7 C 0.1523(4) 0.0327(2) 0.19475(15) 0.0384(8) Uani 1 1 d .
C8 C 0.0841(4) 0.1201(2) 0.22505(14) 0.0345(7) Uani 1 1 d .
C9 C 0.0175(4) 0.2032(3) 0.19172(16) 0.0413(8) Uani 1 1 d .
H9 H -0.0274 0.2600 0.2129 0.050 Uiso 1 1 calc R
C10 C 0.0194(5) 0.1995(3) 0.12659(17) 0.0515(10) Uani 1 1 d .
H10 H -0.0242 0.2547 0.1034 0.062 Uiso 1 1 calc R
C11 C 0.0856(5) 0.1142(3) 0.09505(17) 0.0549(10) Uani 1 1 d .
H11 H 0.0848 0.1125 0.0510 0.066 Uiso 1 1 calc R
C12 C 0.1515(5) 0.0333(3) 0.12802(16) 0.0495(9) Uani 1 1 d .
H12 H 0.1969 -0.0227 0.1061 0.059 Uiso 1 1 calc R
N1 N 0.1769(4) 0.0180(3) 0.44356(15) 0.0548(9) Uani 1 1 d .
N2 N 0.0241(4) 0.19918(19) 0.32710(12) 0.0383(7) Uani 1 1 d .
N3 N 0.0856(3) 0.11870(18) 0.29141(11) 0.0323(6) Uani 1 1 d .
O1 O 0.1755(4) 0.0622(3) 0.49491(13) 0.0790(10) Uani 1 1 d .
O2 O 0.2234(5) -0.0722(2) 0.43706(14) 0.0783(10) Uani 1 1 d .

loop_
_atom_site_aniso_label
_atom_site_aniso_U_11
_atom_site_aniso_U_22
_atom_site_aniso_U_33
_atom_site_aniso_U_23
_atom_site_aniso_U_13
_atom_site_aniso_U_12
C1 0.0355(17) 0.0411(18) 0.0381(18) 0.0097(14) -0.0051(14) -0.0042(15)
C2 0.0356(18) 0.0424(18) 0.0376(19) -0.0012(14) 0.0006(14) -0.0089(15)
C3 0.073(3) 0.061(2) 0.046(2) -0.0109(18) 0.003(2) -0.009(2)
C4 0.0310(17) 0.0352(17) 0.0424(19) 0.0074(14) -0.0025(14) -0.0048(14)
C5 0.0343(19) 0.0330(17) 0.060(2) 0.0077(15) -0.0018(16) 0.0013(14)
C6 0.041(2) 0.0362(18) 0.060(2) -0.0103(16) 0.0076(17) 0.0023(15)
C7 0.0313(17) 0.0388(17) 0.0451(19) -0.0036(15) 0.0040(14) -0.0065(14)
C8 0.0278(16) 0.0368(17) 0.0388(18) 0.0004(14) 0.0000(13) -0.0083(13)
C9 0.0406(19) 0.0396(18) 0.0437(19) 0.0027(15) -0.0028(15) -0.0016(16)
C10 0.049(2) 0.059(2) 0.046(2) 0.0124(18) -0.0051(17) -0.0050(19)
C11 0.060(2) 0.069(3) 0.036(2) 0.0009(19) 0.0030(17) -0.013(2)
C12 0.045(2) 0.055(2) 0.049(2) -0.0155(18) 0.0108(17) -0.0101(18)
N1 0.0492(19) 0.069(2) 0.0458(19) 0.0167(17) -0.0025(15) -0.0063(17)
N2 0.0444(16) 0.0327(14) 0.0379(16) -0.0037(12) 0.0015(12) -0.0010(13)
N3 0.0335(14) 0.0303(13) 0.0331(14) -0.0007(11) -0.0004(11) -0.0017(11)
O1 0.096(2) 0.103(2) 0.0381(16) 0.0096(16) -0.0142(15) -0.005(2)
O2 0.094(2) 0.071(2) 0.070(2) 0.0326(16) -0.0026(17) 0.0185(18)

loop_
_atom_type_symbol
_atom_type_description
_atom_type_scat_dispersion_real
_atom_type_scat_dispersion_imag
_atom_type_scat_source
C C 0.0033 0.0016 'International Tables Vol C Tables 4.2.6.8 and 6.1.1.4'
H H 0.0000 0.0000 'International Tables Vol C Tables 4.2.6.8 and 6.1.1.4'
N N 0.0061 0.0033 'International Tables Vol C Tables 4.2.6.8 and 6.1.1.4'
O O 0.0106 0.0060 'International Tables Vol C Tables 4.2.6.8 and 6.1.1.4'

loop_
_geom_angle_atom_site_label_1
_geom_angle_atom_site_label_2
_geom_angle_atom_site_label_3
_geom_angle
C4 C1 C2 107.1(3)
C4 C1 N1 125.7(3)
C2 C1 N1 127.1(3)
N2 C2 C1 110.5(3)
N2 C2 C3 119.8(3)
C1 C2 C3 129.7(3)
C2 C3 H3A 109.5
C2 C3 H3B 109.5
H3A C3 H3B 109.5
C2 C3 H3C 109.5
H3A C3 H3C 109.5
H3B C3 H3C 109.5
N3 C4 C1 104.2(3)
N3 C4 C5 119.0(3)
C1 C4 C5 136.7(3)
C6 C5 C4 118.8(3)
C6 C5 H5 120.6
C4 C5 H5 120.6
C5 C6 C7 121.8(3)
C5 C6 H6 119.1
C7 C6 H6 119.1
C8 C7 C12 116.7(3)
C8 C7 C6 119.9(3)
C12 C7 C6 123.4(3)
C9 C8 N3 121.4(3)
C9 C8 C7 122.4(3)
N3 C8 C7 116.2(3)
C10 C9 C8 118.4(3)
C10 C9 H9 120.8
C8 C9 H9 120.8
C9 C10 C11 120.7(3)
C9 C10 H10 119.7
C11 C10 H10 119.7
C12 C11 C10 120.6(3)
C12 C11 H11 119.7
C10 C11 H11 119.7
C11 C12 C7 121.2(3)
C11 C12 H12 119.4
C7 C12 H12 119.4
O1 N1 O2 123.3(3)
O1 N1 C1 118.8(3)
O2 N1 C1 117.9(3)
C2 N2 N3 104.8(3)
C4 N3 N2 113.4(2)
C4 N3 C8 124.3(3)
N2 N3 C8 122.4(3)

loop_
_geom_bond_atom_site_label_1
_geom_bond_atom_site_label_2
_geom_bond_distance
C1 C4 1.392(4)
C1 C2 1.401(4)
C1 N1 1.411(4)
C2 N2 1.322(4)
C2 C3 1.493(5)
C3 H3A 0.9600
C3 H3B 0.9600
C3 H3C 0.9600
C4 N3 1.349(4)
C4 C5 1.425(5)
C5 C6 1.349(5)
C5 H5 0.9300
C6 C7 1.419(5)
C6 H6 0.9300
C7 C8 1.405(4)
C7 C12 1.408(5)
C8 C9 1.386(4)
C8 N3 1.400(4)
C9 C10 1.375(5)
C9 H9 0.9300
C10 C11 1.389(5)
C10 H10 0.9300
C11 C12 1.358(5)
C11 H11 0.9300
C12 H12 0.9300
N1 O1 1.228(4)
N1 O2 1.236(4)
N2 N3 1.373(3)

loop_
_geom_torsion_atom_site_label_1
_geom_torsion_atom_site_label_2
_geom_torsion_atom_site_label_3
_geom_torsion_atom_site_label_4
_geom_torsion
C4 C1 C2 N2 0.7(4)
N1 C1 C2 N2 176.9(3)
C4 C1 C2 C3 179.2(3)
N1 C1 C2 C3 -4.6(6)
C2 C1 C4 N3 -0.5(3)
N1 C1 C4 N3 -176.7(3)
C2 C1 C4 C5 179.0(4)
N1 C1 C4 C5 2.7(6)
N3 C4 C5 C6 -0.3(5)
C1 C4 C5 C6 -179.7(4)
C4 C5 C6 C7 0.2(5)
C5 C6 C7 C8 0.0(5)
C5 C6 C7 C12 179.8(3)
C12 C7 C8 C9 0.5(5)
C6 C7 C8 C9 -179.7(3)
C12 C7 C8 N3 -180.0(3)
C6 C7 C8 N3 -0.2(4)
N3 C8 C9 C10 -179.8(3)
C7 C8 C9 C10 -0.3(5)
C8 C9 C10 C11 0.4(5)
C9 C10 C11 C12 -0.7(6)
C10 C11 C12 C7 0.9(6)
C8 C7 C12 C11 -0.8(5)
C6 C7 C12 C11 179.4(3)
C4 C1 N1 O1 167.8(3)
C2 C1 N1 O1 -7.7(5)
C4 C1 N1 O2 -11.9(5)
C2 C1 N1 O2 172.6(3)
C1 C2 N2 N3 -0.6(3)
C3 C2 N2 N3 -179.3(3)
C1 C4 N3 N2 0.2(3)
C5 C4 N3 N2 -179.4(3)
C1 C4 N3 C8 179.7(3)
C5 C4 N3 C8 0.1(5)
C2 N2 N3 C4 0.2(3)
C2 N2 N3 C8 -179.3(3)
C9 C8 N3 C4 179.7(3)
C7 C8 N3 C4 0.2(4)
C9 C8 N3 N2 -0.9(4)
C7 C8 N3 N2 179.6(3)
